data_2226871
loop_
_publ_author_name
'Asiri, Abdullah M.'
'Khan, Salman A.'
'Tahir, M. Nawaz'

_publ_section_title
;
 <i>N</i>-(4-Chlorobenzylidene)-3,4-dimethylisoxazol-5-amine
;
_journal_issue 8
_journal_name_full 'Acta Crystallographica Section E'
_journal_page_first o2127
_journal_paper_doi 10.1107/S1600536810029284
_journal_volume 66
_journal_year 2010
_chemical_formula_iupac 'C12 H11 Cl N2 O'
_chemical_formula_moiety 'C12 H11 Cl N2 O'
_chemical_formula_sum 'C12 H11 Cl N2 O'
_chemical_formula_weight 234.68
_chemical_name_systematic
;
<i>N</i>-(4-Chlorobenzylidene)-3,4-dimethylisoxazol-5-amine
;
_space_group_IT_number 14
_symmetry_cell_setting monoclinic
_symmetry_space_group_name_Hall '-P 2yn'
_symmetry_space_group_name_H-M 'P 1 21/n 1'
_atom_sites_solution_hydrogens geom
_atom_sites_solution_primary direct
_atom_sites_solution_secondary difmap
_audit_creation_method SHELXL-97
_cell_angle_alpha 90
_cell_angle_beta 94.871(2)
_cell_angle_gamma 90
_cell_formula_units_Z 4
_cell_length_a 5.0877(2)
_cell_length_b 24.5197(9)
_cell_length_c 9.4673(4)
_cell_measurement_reflns_used 1539
_cell_measurement_temperature 296(2)
_cell_measurement_theta_max 25.25
_cell_measurement_theta_min 2.31
_cell_volume 1176.77(8)
_computing_cell_refinement 'SAINT (Bruker, 2009)'
_computing_data_collection 'APEX2 (Bruker, 2009)'
_computing_data_reduction 'SAINT (Bruker, 2009)'
_computing_molecular_graphics 'ORTEP-3 for Windows (Farrugia, 1997) and PLATON (Spek, 2009)'
_computing_publication_material
;
WinGX (Farrugia, 1999) and PLATON (Spek, 2009)
;
_computing_structure_refinement 'SHELXL97 (Sheldrick, 2008)'
_computing_structure_solution 'SHELXS97 (Sheldrick, 2008)'
_diffrn_ambient_temperature 296(2)
_diffrn_detector_area_resol_mean 8.10
_diffrn_measured_fraction_theta_full 0.994
_diffrn_measured_fraction_theta_max 0.994
_diffrn_measurement_device_type 'Bruker KAPPA APEXII CCD'
_diffrn_measurement_method \w
_diffrn_radiation_monochromator graphite
_diffrn_radiation_source 'fine-focus sealed tube'
_diffrn_radiation_type MoK\a
_diffrn_radiation_wavelength 0.71073
_diffrn_reflns_av_R_equivalents 0.0297
_diffrn_reflns_av_sigmaI/netI 0.0273
_diffrn_reflns_limit_h_max 6
_diffrn_reflns_limit_h_min -6
_diffrn_reflns_limit_k_max 29
_diffrn_reflns_limit_k_min -29
_diffrn_reflns_limit_l_max 11
_diffrn_reflns_limit_l_min -11
_diffrn_reflns_number 9016
_diffrn_reflns_theta_full 25.25
_diffrn_reflns_theta_max 25.25
_diffrn_reflns_theta_min 2.31
_diffrn_standards_decay_% 0
_diffrn_standards_interval_count 0
_diffrn_standards_interval_time 0
_diffrn_standards_number 0
_exptl_absorpt_coefficient_mu 0.304
_exptl_absorpt_correction_T_max 0.965
_exptl_absorpt_correction_T_min 0.868
_exptl_absorpt_correction_type multi-scan
_exptl_absorpt_process_details '(SADABS; Bruker, 2005)'
_exptl_crystal_colour 'light brown'
_exptl_crystal_density_diffrn 1.325
_exptl_crystal_density_method 'not measured'
_exptl_crystal_description needle
_exptl_crystal_F_000 488
_exptl_crystal_size_max 0.30
_exptl_crystal_size_mid 0.16
_exptl_crystal_size_min 0.14
_refine_diff_density_max 0.145
_refine_diff_density_min -0.144
_refine_ls_goodness_of_fit_ref 1.066
_refine_ls_hydrogen_treatment constr
_refine_ls_matrix_type full
_refine_ls_number_parameters 147
_refine_ls_number_reflns 2112
_refine_ls_number_restraints 0
_refine_ls_restrained_S_all 1.066
_refine_ls_R_factor_all 0.0638
_refine_ls_R_factor_gt 0.0435
_refine_ls_shift/su_max 0.000
_refine_ls_shift/su_mean 0.000
_refine_ls_structure_factor_coef Fsqd
_refine_ls_weighting_details 'calc w=1/[\s^2^(Fo^2^)+(0.0521P)^2^+0.2476P] where P=(Fo^2^+2Fc^2^)/3'
_refine_ls_weighting_scheme calc
_refine_ls_wR_factor_gt 0.1059
_refine_ls_wR_factor_ref 0.1195
_reflns_number_gt 1539
_reflns_number_total 2112
_reflns_threshold_expression I>2\s(I)
_cod_data_source_file gk2296.cif
_cod_data_source_block I
_cod_original_sg_symbol_H-M 'P 21/n'
_cod_database_code 2226871
_cod_database_fobs_code 2226871

loop_
_symmetry_equiv_pos_site_id
_symmetry_equiv_pos_as_xyz
1 x,y,z
2 1/2-x,1/2+y,1/2-z
3 -x,-y,-z
4 1/2+x,1/2-y,1/2+z

loop_
_atom_site_aniso_label
_atom_site_aniso_U_11
_atom_site_aniso_U_22
_atom_site_aniso_U_33
_atom_site_aniso_U_12
_atom_site_aniso_U_13
_atom_site_aniso_U_23
Cl1 0.0947(5) 0.0856(5) 0.0842(4) 0.0155(3) -0.0142(3) 0.0044(3)
O1 0.0787(10) 0.0567(9) 0.0821(10) -0.0045(7) -0.0123(8) -0.0012(7)
N1 0.0579(10) 0.0613(11) 0.0634(10) -0.0002(8) 0.0067(8) -0.0017(8)
N2 0.0797(12) 0.0638(12) 0.0816(12) 0.0000(10) -0.0161(10) 0.0055(10)
C1 0.0568(11) 0.0568(12) 0.0597(11) 0.0007(9) 0.0079(9) -0.0057(9)
C2 0.0741(14) 0.0517(12) 0.0761(14) -0.0019(10) 0.0014(11) -0.0053(11)
C3 0.0702(14) 0.0664(14) 0.0715(14) -0.0028(11) -0.0071(11) -0.0110(11)
C4 0.0642(13) 0.0644(14) 0.0602(12) 0.0080(10) 0.0041(10) -0.0028(10)
C5 0.0836(16) 0.0537(13) 0.0932(17) -0.0027(11) -0.0041(13) 0.0021(12)
C6 0.0709(14) 0.0617(14) 0.0822(15) -0.0064(11) -0.0074(11) -0.0056(12)
C7 0.0663(13) 0.0559(12) 0.0647(12) 0.0006(10) 0.0077(10) -0.0048(10)
C8 0.0589(12) 0.0548(12) 0.0598(11) 0.0013(9) 0.0099(9) -0.0006(9)
C9 0.0565(11) 0.0618(13) 0.0552(11) -0.0041(10) 0.0102(9) -0.0011(10)
C10 0.0633(12) 0.0647(13) 0.0575(11) -0.0039(11) 0.0082(9) 0.0004(10)
C11 0.0716(14) 0.0913(18) 0.0708(14) -0.0056(12) -0.0044(11) 0.0059(12)
C12 0.0793(15) 0.0613(14) 0.0921(16) -0.0106(12) 0.0026(12) -0.0055(12)

loop_
_atom_site_type_symbol
_atom_site_label
_atom_site_fract_x
_atom_site_fract_y
_atom_site_fract_z
_atom_site_U_iso_or_equiv
_atom_site_thermal_displace_type
_atom_site_calc_flag
_atom_site_refinement_flags
_atom_site_occupancy
Cl Cl1 -0.59118(13) 0.19483(3) -0.44471(7) 0.0894(3) Uani . . 1.000
O O1 0.5343(3) 0.03641(6) 0.15781(16) 0.0736(6) Uani . . 1.000
N N1 0.3653(3) 0.11804(7) 0.05045(17) 0.0608(6) Uani . . 1.000
N N2 0.7399(4) 0.02071(8) 0.2600(2) 0.0763(7) Uani . . 1.000
C C1 -0.0022(4) 0.11701(8) -0.1255(2) 0.0576(7) Uani . . 1.000
C C2 -0.1918(4) 0.08576(9) -0.2009(2) 0.0676(8) Uani . . 1.000
C C3 -0.3750(4) 0.10921(9) -0.2987(2) 0.0701(8) Uani . . 1.000
C C4 -0.3674(4) 0.16448(9) -0.3200(2) 0.0630(8) Uani . . 1.000
C C5 -0.1824(5) 0.19639(9) -0.2446(3) 0.0775(9) Uani . . 1.000
C C6 -0.0019(4) 0.17261(10) -0.1484(3) 0.0724(8) Uani . . 1.000
C C7 0.1915(4) 0.09088(9) -0.0251(2) 0.0622(7) Uani . . 1.000
C C8 0.5459(4) 0.09160(9) 0.1431(2) 0.0576(7) Uani . . 1.000
C C9 0.7462(4) 0.11227(8) 0.2291(2) 0.0575(7) Uani . . 1.000
C C10 0.8603(4) 0.06588(9) 0.2988(2) 0.0617(7) Uani . . 1.000
C C11 1.0916(4) 0.06456(11) 0.4077(2) 0.0785(9) Uani . . 1.000
C C12 0.8318(4) 0.16992(9) 0.2438(3) 0.0778(9) Uani . . 1.000
H H2 -0.19609 0.04832 -0.18554 0.0811 Uiso . . 1.000
H H3 -0.50149 0.08784 -0.34921 0.0842 Uiso . . 1.000
H H5 -0.18016 0.23391 -0.25895 0.0930 Uiso . . 1.000
H H6 0.12298 0.19425 -0.09757 0.0869 Uiso . . 1.000
H H7 0.18824 0.05313 -0.01578 0.0746 Uiso . . 1.000
H H11A 1.15318 0.02772 0.42002 0.1177 Uiso . . 1.000
H H11B 1.03940 0.07821 0.49613 0.1177 Uiso . . 1.000
H H11C 1.23056 0.08692 0.37665 0.1177 Uiso . . 1.000
H H12A 0.72003 0.19230 0.18085 0.1168 Uiso . . 1.000
H H12B 1.01097 0.17312 0.22023 0.1168 Uiso . . 1.000
H H12C 0.81971 0.18168 0.33972 0.1168 Uiso . . 1.000

loop_
_atom_type_symbol
_atom_type_description
_atom_type_scat_dispersion_real
_atom_type_scat_dispersion_imag
_atom_type_scat_source
C C 0.0033 0.0016 'International Tables Vol C Tables 4.2.6.8 and 6.1.1.4'
H H 0.0000 0.0000 'International Tables Vol C Tables 4.2.6.8 and 6.1.1.4'
N N 0.0061 0.0033 'International Tables Vol C Tables 4.2.6.8 and 6.1.1.4'
O O 0.0106 0.0060 'International Tables Vol C Tables 4.2.6.8 and 6.1.1.4'
Cl Cl 0.1484 0.1585 'International Tables Vol C Tables 4.2.6.8 and 6.1.1.4'

loop_
_geom_angle_atom_site_label_1
_geom_angle_atom_site_label_2
_geom_angle_atom_site_label_3
_geom_angle_site_symmetry_1
_geom_angle_site_symmetry_2
_geom_angle_site_symmetry_3
_geom_angle
_geom_angle_publ_flag
N2 O1 C8 . . . 107.69(15) no
C7 N1 C8 . . . 120.28(18) no
O1 N2 C10 . . . 105.29(17) no
C2 C1 C6 . . . 118.45(19) no
C2 C1 C7 . . . 119.77(18) no
C6 C1 C7 . . . 121.78(19) no
C1 C2 C3 . . . 121.1(2) no
C2 C3 C4 . . . 118.94(19) no
Cl1 C4 C3 . . . 119.90(16) no
Cl1 C4 C5 . . . 119.28(18) no
C3 C4 C5 . . . 120.82(19) no
C4 C5 C6 . . . 119.6(2) no
C1 C6 C5 . . . 121.1(2) no
N1 C7 C1 . . . 122.3(2) no
O1 C8 N1 . . . 120.02(18) no
O1 C8 C9 . . . 110.42(18) no
N1 C8 C9 . . . 129.6(2) no
C8 C9 C10 . . . 103.81(18) no
C8 C9 C12 . . . 128.04(19) no
C10 C9 C12 . . . 128.13(19) no
N2 C10 C9 . . . 112.79(18) no
N2 C10 C11 . . . 119.9(2) no
C9 C10 C11 . . . 127.3(2) no
C1 C2 H2 . . . 119.00 no
C3 C2 H2 . . . 119.00 no
C2 C3 H3 . . . 121.00 no
C4 C3 H3 . . . 121.00 no
C4 C5 H5 . . . 120.00 no
C6 C5 H5 . . . 120.00 no
C1 C6 H6 . . . 119.00 no
C5 C6 H6 . . . 119.00 no
N1 C7 H7 . . . 119.00 no
C1 C7 H7 . . . 119.00 no
C10 C11 H11A . . . 109.00 no
C10 C11 H11B . . . 109.00 no
C10 C11 H11C . . . 109.00 no
H11A C11 H11B . . . 109.00 no
H11A C11 H11C . . . 109.00 no
H11B C11 H11C . . . 109.00 no
C9 C12 H12A . . . 109.00 no
C9 C12 H12B . . . 109.00 no
C9 C12 H12C . . . 109.00 no
H12A C12 H12B . . . 109.00 no
H12A C12 H12C . . . 109.00 no
H12B C12 H12C . . . 110.00 no

loop_
_geom_bond_atom_site_label_1
_geom_bond_atom_site_label_2
_geom_bond_site_symmetry_1
_geom_bond_site_symmetry_2
_geom_bond_distance
_geom_bond_publ_flag
Cl1 C4 . . 1.737(2) no
O1 N2 . . 1.417(2) no
O1 C8 . . 1.362(3) no
N1 C7 . . 1.277(3) no
N1 C8 . . 1.377(3) no
N2 C10 . . 1.303(3) no
C1 C2 . . 1.382(3) no
C1 C6 . . 1.380(3) no
C1 C7 . . 1.458(3) no
C2 C3 . . 1.382(3) no
C3 C4 . . 1.371(3) no
C4 C5 . . 1.376(3) no
C5 C6 . . 1.368(4) no
C8 C9 . . 1.348(3) no
C9 C10 . . 1.415(3) no
C9 C12 . . 1.482(3) no
C10 C11 . . 1.498(3) no
C2 H2 . . 0.9300 no
C3 H3 . . 0.9300 no
C5 H5 . . 0.9300 no
C6 H6 . . 0.9300 no
C7 H7 . . 0.9300 no
C11 H11A . . 0.9600 no
C11 H11B . . 0.9600 no
C11 H11C . . 0.9600 no
C12 H12A . . 0.9600 no
C12 H12B . . 0.9600 no
C12 H12C . . 0.9600 no

loop_
_geom_contact_atom_site_label_1
_geom_contact_atom_site_label_2
_geom_contact_distance
_geom_contact_site_symmetry_1
_geom_contact_site_symmetry_2
_geom_contact_publ_flag
Cl1 H12C 3.0600 . 1_454 no
O1 H7 2.3400 . . no
O1 H2 2.7200 . 3_555 no
N1 H6 2.5800 . . no
N1 H12A 2.7800 . . no
N1 H12B 2.8500 . 1_455 no
C3 C7 3.570(3) . 1_455 no
C7 C3 3.570(3) . 1_655 no
C7 C9 3.482(3) . 1_455 no
C9 C7 3.482(3) . 1_655 no
C3 H11B 3.0800 . 1_454 no
C8 H11C 2.8400 . 1_455 no
C11 H3 3.0200 . 1_756 no
C12 H11C 3.0700 . . no
H2 H7 2.4300 . . no
H2 O1 2.7200 . 3_555 no
H3 C11 3.0200 . 1_354 no
H6 N1 2.5800 . . no
H7 O1 2.3400 . . no
H7 H2 2.4300 . . no
H11B C3 3.0800 . 1_656 no
H11C C8 2.8400 . 1_655 no
H11C C12 3.0700 . . no
H12A N1 2.7800 . . no
H12B N1 2.8500 . 1_655 no
H12C Cl1 3.0600 . 1_656 no

loop_
_geom_hbond_atom_site_label_D
_geom_hbond_atom_site_label_H
_geom_hbond_atom_site_label_A
_geom_hbond_site_symmetry_A
_geom_hbond_distance_DH
_geom_hbond_distance_HA
_geom_hbond_distance_DA
_geom_hbond_angle_DHA
_geom_hbond_publ_flag
C7 H7 O1 . 0.93 2.34 2.704(3) 103 yes
C11 H11C Cg1 1_655 0.96 2.91 3.644(2) 134 yes

loop_
_geom_torsion_atom_site_label_1
_geom_torsion_atom_site_label_2
_geom_torsion_atom_site_label_3
_geom_torsion_atom_site_label_4
_geom_torsion_site_symmetry_1
_geom_torsion_site_symmetry_2
_geom_torsion_site_symmetry_3
_geom_torsion_site_symmetry_4
_geom_torsion
_geom_torsion_publ_flag
C8 O1 N2 C10 . . . . -0.4(2) no
N2 O1 C8 N1 . . . . -179.39(17) no
N2 O1 C8 C9 . . . . 0.1(2) no
C8 N1 C7 C1 . . . . -179.45(18) no
C7 N1 C8 O1 . . . . -2.1(3) no
C7 N1 C8 C9 . . . . 178.5(2) no
O1 N2 C10 C9 . . . . 0.5(2) no
O1 N2 C10 C11 . . . . 179.91(17) no
C6 C1 C2 C3 . . . . 1.0(3) no
C7 C1 C2 C3 . . . . -178.80(18) no
C2 C1 C6 C5 . . . . -0.8(3) no
C7 C1 C6 C5 . . . . 179.0(2) no
C2 C1 C7 N1 . . . . -177.71(19) no
C6 C1 C7 N1 . . . . 2.5(3) no
C1 C2 C3 C4 . . . . -0.3(3) no
C2 C3 C4 Cl1 . . . . 178.75(15) no
C2 C3 C4 C5 . . . . -0.6(3) no
Cl1 C4 C5 C6 . . . . -178.59(19) no
C3 C4 C5 C6 . . . . 0.8(4) no
C4 C5 C6 C1 . . . . 0.0(4) no
O1 C8 C9 C10 . . . . 0.2(2) no
O1 C8 C9 C12 . . . . 178.5(2) no
N1 C8 C9 C10 . . . . 179.6(2) no
N1 C8 C9 C12 . . . . -2.1(4) no
C8 C9 C10 N2 . . . . -0.4(2) no
C8 C9 C10 C11 . . . . -179.78(19) no
C12 C9 C10 N2 . . . . -178.7(2) no
C12 C9 C10 C11 . . . . 1.9(3) no

loop_
_cod_related_entry_id
_cod_related_entry_database
_cod_related_entry_code
1 ChemSpider 24745637
